data_7035064
loop_
_publ_author_name
'Beyeh, Ngong Kodiah'
'Puttreddy, Rakesh'

_publ_section_title
;
 Methylresorcinarene: a reaction vessel to control the coordination
 geometry of copper(ii) in pyridine N-oxide copper(ii) complexes.
;
_journal_issue 21
_journal_name_full 'Dalton transactions (Cambridge, England : 2003)'
_journal_page_first 9881
_journal_page_last 9886
_journal_paper_doi 10.1039/c5dt01143d
_journal_volume 44
_journal_year 2015
_chemical_formula_moiety 'C40 H48 O8, C5 H5 N O, 3(H2 O)'
_chemical_formula_sum 'C45 H59 N O12'
_chemical_formula_weight 805.93
_chemical_name_systematic
;
 ?
;
_space_group_crystal_system triclinic
_space_group_IT_number 2
_space_group_name_Hall '-P 1'
_space_group_name_H-M_alt 'P -1'
_symmetry_space_group_name_Hall '-P 1'
_symmetry_space_group_name_H-M 'P -1'
_atom_sites_solution_hydrogens mixed
_audit_creation_date 2015-03-04
_audit_creation_method
;
Olex2 1.2
(compiled 2014.05.21 svn.r2940 for OlexSys, GUI svn.r4846)
;
_audit_update_record
;
2015-03-16 deposited with the CCDC.
2015-04-22 downloaded from the CCDC.
;
_cell_angle_alpha 71.47(3)
_cell_angle_beta 73.69(3)
_cell_angle_gamma 69.55(3)
_cell_formula_units_Z 2
_cell_length_a 12.163(2)
_cell_length_b 12.581(3)
_cell_length_c 15.876(3)
_cell_measurement_temperature 170
_cell_volume 2118.5(9)
_computing_molecular_graphics 'Olex2 (Dolomanov et al., 2009)'
_computing_publication_material 'Olex2 (Dolomanov et al., 2009)'
_computing_structure_refinement 'ShelXL (Sheldrick, 2008)'
_diffrn_ambient_temperature 170.0
_diffrn_measured_fraction_theta_full 0.988
_diffrn_measured_fraction_theta_max 0.989
_diffrn_measurement_device_type 'Bruker APEX-II CCD'
_diffrn_measurement_method '\w scans'
_diffrn_radiation_monochromator graphite
_diffrn_radiation_type MoK\a
_diffrn_radiation_wavelength 0.71073
_diffrn_reflns_av_R_equivalents 0.0622
_diffrn_reflns_av_unetI/netI 0.1003
_diffrn_reflns_laue_measured_fraction_full 0.988
_diffrn_reflns_laue_measured_fraction_max 0.989
_diffrn_reflns_limit_h_max 14
_diffrn_reflns_limit_h_min -14
_diffrn_reflns_limit_k_max 15
_diffrn_reflns_limit_k_min -14
_diffrn_reflns_limit_l_max 19
_diffrn_reflns_limit_l_min -19
_diffrn_reflns_number 19133
_diffrn_reflns_point_group_measured_fraction_full 0.988
_diffrn_reflns_point_group_measured_fraction_max 0.989
_diffrn_reflns_theta_full 25.242
_diffrn_reflns_theta_max 25.249
_diffrn_reflns_theta_min 2.092
_diffrn_standards_number 0
_exptl_absorpt_coefficient_mu 0.091
_exptl_absorpt_correction_T_max 0.7458
_exptl_absorpt_correction_T_min 0.5414
_exptl_absorpt_correction_type multi-scan
_exptl_absorpt_process_details
;
SADABS-2008/1 (Bruker,2008) was used for absorption correction.
wR2(int) was 0.0884 before and 0.0708 after correction.
The Ratio of minimum to maximum transmission is 0.7259.
The \l/2 correction factor is 0.0015.
;
_exptl_crystal_colour orange
_exptl_crystal_colour_primary orange
_exptl_crystal_density_diffrn 1.263
_exptl_crystal_description block
_exptl_crystal_F_000 864
_exptl_crystal_size_max 0.27
_exptl_crystal_size_mid 0.25
_exptl_crystal_size_min 0.19
_refine_diff_density_max 0.373
_refine_diff_density_min -0.344
_refine_diff_density_rms 0.073
_refine_ls_extinction_method none
_refine_ls_goodness_of_fit_ref 1.101
_refine_ls_hydrogen_treatment constr
_refine_ls_matrix_type full
_refine_ls_number_parameters 540
_refine_ls_number_reflns 7571
_refine_ls_number_restraints 0
_refine_ls_restrained_S_all 1.101
_refine_ls_R_factor_all 0.1700
_refine_ls_R_factor_gt 0.0980
_refine_ls_shift/su_max 0.000
_refine_ls_shift/su_mean 0.000
_refine_ls_structure_factor_coef Fsqd
_refine_ls_weighting_details 'w=1/[\s^2^(Fo^2^)+(0.0692P)^2^+7.5823P] where P=(Fo^2^+2Fc^2^)/3'
_refine_ls_weighting_scheme calc
_refine_ls_wR_factor_gt 0.2383
_refine_ls_wR_factor_ref 0.2734
_reflns_Friedel_coverage 0.000
_reflns_number_gt 4264
_reflns_number_total 7571
_reflns_threshold_expression 'I > 2\s(I)'
_cod_data_source_file c5dt01143d2.cif
_cod_data_source_block I
_cod_depositor_comments 'Adding full bibliography for 7035064--7035069.cif.'
_cod_original_cell_volume 2118.4(10)
_cod_database_code 7035064
_shelxl_version_number 2013-4
_shelx_space_group_comment
;
The symmetry employed for this shelxl refinement is uniquely defined
by the following loop, which should always be used as a source of
symmetry information in preference to the above space-group names.
They are only intended as comments.
;
_olex2_refinement_description
;
1. Fixed Uiso
 At 1.2 times of:
  All C(H) groups, All C(H,H) groups, All O(H) groups, All O(H,H) groups
 At 1.5 times of:
  All C(H,H,H) groups
2. Others
 Fixed Sof: O12(0.5) O13(0.5)
3.a Riding coordinates:
 O6(H6A), O2(H2), O10(H10D,H10E), O7(H7), O1(H1), O11(H11A,H11B), O3(H3),
 O8(H8A), O4(H4), O5(H5), O13(H12A,H12B)
3.b Ternary CH refined with riding coordinates:
 C8(H8), C18(H18), C28(H28), C38(H38)
3.c Secondary CH2 refined with riding coordinates:
 C9(H9A,H9B), C19(H19A,H19B), C29(H29A,H29B), C39(H39A,H39B)
3.d Aromatic/amide H refined with riding coordinates:
 C6(H6), C16(H16), C26(H26), C36(H36), C41(H41), C42(H42), C43(H43), C44(H44),
 C45(H45)
3.e Idealised Me refined as rotating group:
 C7(H7A,H7B,H7C), C10(H10A,H10B,H10C), C17(H17A,H17B,H17C), C20(H20A,H20B,
 H20C), C27(H27A,H27B,H27C), C30(H30A,H30B,H30C), C37(H37A,H37B,H37C), C40(H40A,
 H40B,H40C)
;
_olex2_submission_special_instructions 'No special instructions were received'

loop_
_space_group_symop_operation_xyz
'x, y, z'
'-x, -y, -z'

loop_
_atom_site_label
_atom_site_type_symbol
_atom_site_fract_x
_atom_site_fract_y
_atom_site_fract_z
_atom_site_U_iso_or_equiv
_atom_site_adp_type
_atom_site_occupancy
_atom_site_site_symmetry_order
_atom_site_calc_flag
_atom_site_refinement_flags_posn
_atom_site_refinement_flags_occupancy
_atom_site_disorder_assembly
_atom_site_disorder_group
C1 C 0.9051(5) 0.0429(5) 0.1477(4) 0.0332(13) Uani 1 1 d . . . .
C2 C 0.9484(5) -0.0621(5) 0.2104(4) 0.0331(13) Uani 1 1 d . . . .
C3 C 0.8755(5) -0.1329(5) 0.2643(4) 0.0344(13) Uani 1 1 d . . . .
C4 C 0.7561(5) -0.0960(5) 0.2564(4) 0.0337(13) Uani 1 1 d . . . .
C5 C 0.7084(5) 0.0083(5) 0.1951(4) 0.0327(13) Uani 1 1 d . . . .
C6 C 0.7844(5) 0.0753(5) 0.1444(4) 0.0343(13) Uani 1 1 d . . . .
H6 H 0.7523 0.1478 0.1049 0.041 Uiso 1 1 calc R . . .
C7 C 0.9263(5) -0.2468(5) 0.3292(4) 0.0421(15) Uani 1 1 d . . . .
H7A H 0.9984 -0.2936 0.2968 0.063 Uiso 1 1 calc GR . . .
H7B H 0.8668 -0.2903 0.3547 0.063 Uiso 1 1 calc GR . . .
H7C H 0.9466 -0.2299 0.3782 0.063 Uiso 1 1 calc GR . . .
C8 C 0.5779(5) 0.0460(5) 0.1873(4) 0.0341(13) Uani 1 1 d . . . .
H8 H 0.5501 -0.0258 0.2116 0.041 Uiso 1 1 calc R . . .
C9 C 0.5605(5) 0.0950(5) 0.0883(4) 0.0445(15) Uani 1 1 d . . . .
H9A H 0.4744 0.1170 0.0872 0.053 Uiso 1 1 calc R . . .
H9B H 0.5869 0.1668 0.0621 0.053 Uiso 1 1 calc R . . .
C10 C 0.6293(6) 0.0087(6) 0.0296(5) 0.062(2) Uani 1 1 d . . . .
H10A H 0.6113 0.0429 -0.0314 0.093 Uiso 1 1 calc GR . . .
H10B H 0.6057 -0.0637 0.0562 0.093 Uiso 1 1 calc GR . . .
H10C H 0.7153 -0.0087 0.0264 0.093 Uiso 1 1 calc GR . . .
C11 C 0.5022(5) 0.1298(5) 0.2473(4) 0.0326(13) Uani 1 1 d . . . .
C12 C 0.4489(5) 0.0892(5) 0.3357(4) 0.0356(13) Uani 1 1 d . . . .
C13 C 0.3807(5) 0.1637(5) 0.3938(4) 0.0350(13) Uani 1 1 d . . . .
C14 C 0.3663(5) 0.2832(5) 0.3577(4) 0.0331(13) Uani 1 1 d . . . .
C15 C 0.4168(5) 0.3288(5) 0.2690(4) 0.0331(13) Uani 1 1 d . . . .
C16 C 0.4865(5) 0.2503(5) 0.2157(4) 0.0339(13) Uani 1 1 d . . . .
H16 H 0.5245 0.2799 0.1560 0.041 Uiso 1 1 calc R . . .
C17 C 0.3209(5) 0.1181(5) 0.4872(4) 0.0460(15) Uani 1 1 d . . . .
H17A H 0.3205 0.1642 0.5268 0.069 Uiso 1 1 calc GR . . .
H17B H 0.3642 0.0360 0.5094 0.069 Uiso 1 1 calc GR . . .
H17C H 0.2384 0.1239 0.4871 0.069 Uiso 1 1 calc GR . . .
C18 C 0.3932(5) 0.4605(5) 0.2301(4) 0.0366(13) Uani 1 1 d . . . .
H18 H 0.3151 0.4982 0.2657 0.044 Uiso 1 1 calc R . . .
C19 C 0.3786(6) 0.4992(5) 0.1313(4) 0.0447(15) Uani 1 1 d . . . .
H19A H 0.4562 0.4685 0.0931 0.054 Uiso 1 1 calc R . . .
H19B H 0.3203 0.4648 0.1252 0.054 Uiso 1 1 calc R . . .
C20 C 0.3364(7) 0.6312(6) 0.0972(5) 0.065(2) Uani 1 1 d . . . .
H20A H 0.3227 0.6510 0.0354 0.097 Uiso 1 1 calc GR . . .
H20B H 0.3974 0.6652 0.0975 0.097 Uiso 1 1 calc GR . . .
H20C H 0.2617 0.6626 0.1366 0.097 Uiso 1 1 calc GR . . .
C21 C 0.4861(5) 0.5037(4) 0.2446(4) 0.0332(13) Uani 1 1 d . . . .
C22 C 0.4668(5) 0.5506(5) 0.3192(4) 0.0340(13) Uani 1 1 d . . . .
C23 C 0.5513(5) 0.5916(5) 0.3319(4) 0.0358(13) Uani 1 1 d . . . .
C24 C 0.6593(5) 0.5820(5) 0.2723(4) 0.0368(14) Uani 1 1 d . . . .
C25 C 0.6835(5) 0.5374(4) 0.1967(4) 0.0336(13) Uani 1 1 d . . . .
C26 C 0.5961(5) 0.4975(5) 0.1863(4) 0.0353(13) Uani 1 1 d . . . .
H26 H 0.6126 0.4641 0.1366 0.042 Uiso 1 1 calc R . . .
C27 C 0.5266(6) 0.6419(6) 0.4140(4) 0.0477(16) Uani 1 1 d . . . .
H27A H 0.4803 0.7245 0.4000 0.072 Uiso 1 1 calc GR . . .
H27B H 0.6026 0.6351 0.4281 0.072 Uiso 1 1 calc GR . . .
H27C H 0.4811 0.5983 0.4663 0.072 Uiso 1 1 calc GR . . .
C28 C 0.8015(5) 0.5312(5) 0.1301(4) 0.0352(13) Uani 1 1 d . . . .
H28 H 0.8348 0.5892 0.1377 0.042 Uiso 1 1 calc R . . .
C29 C 0.7865(5) 0.5684(5) 0.0304(4) 0.0441(15) Uani 1 1 d . . . .
H29A H 0.8663 0.5604 -0.0094 0.053 Uiso 1 1 calc R . . .
H29B H 0.7503 0.5150 0.0207 0.053 Uiso 1 1 calc R . . .
C30 C 0.7089(6) 0.6935(5) 0.0034(5) 0.0542(18) Uani 1 1 d . . . .
H30A H 0.6996 0.7111 -0.0594 0.081 Uiso 1 1 calc GR . . .
H30B H 0.7470 0.7474 0.0088 0.081 Uiso 1 1 calc GR . . .
H30C H 0.6302 0.7026 0.0433 0.081 Uiso 1 1 calc GR . . .
C31 C 0.8927(5) 0.4127(5) 0.1509(4) 0.0322(12) Uani 1 1 d . . . .
C32 C 0.9760(5) 0.3893(5) 0.2039(4) 0.0344(13) Uani 1 1 d . . . .
C33 C 1.0648(5) 0.2820(5) 0.2190(4) 0.0329(13) Uani 1 1 d . . . .
C34 C 1.0639(5) 0.1939(4) 0.1826(4) 0.0322(13) Uani 1 1 d . . . .
C35 C 0.9813(5) 0.2125(4) 0.1308(4) 0.0309(12) Uani 1 1 d . . . .
C36 C 0.8966(5) 0.3212(5) 0.1165(4) 0.0331(13) Uani 1 1 d . . . .
H36 H 0.8389 0.3342 0.0819 0.040 Uiso 1 1 calc R . . .
C37 C 1.1592(5) 0.2624(5) 0.2703(4) 0.0431(15) Uani 1 1 d . . . .
H37A H 1.1667 0.3379 0.2691 0.065 Uiso 1 1 calc GR . . .
H37B H 1.2358 0.2158 0.2422 0.065 Uiso 1 1 calc GR . . .
H37C H 1.1370 0.2205 0.3331 0.065 Uiso 1 1 calc GR . . .
C38 C 0.9841(5) 0.1188(5) 0.0873(4) 0.0321(12) Uani 1 1 d . . . .
H38 H 1.0680 0.0665 0.0804 0.039 Uiso 1 1 calc R . . .
C39 C 0.9544(5) 0.1709(5) -0.0081(4) 0.0380(14) Uani 1 1 d . . . .
H39A H 0.9585 0.1067 -0.0332 0.046 Uiso 1 1 calc R . . .
H39B H 0.8716 0.2231 -0.0037 0.046 Uiso 1 1 calc R . . .
C40 C 1.0383(6) 0.2391(5) -0.0719(4) 0.0480(16) Uani 1 1 d . . . .
H40A H 1.0164 0.2690 -0.1318 0.072 Uiso 1 1 calc GR . . .
H40B H 1.1205 0.1877 -0.0768 0.072 Uiso 1 1 calc GR . . .
H40C H 1.0323 0.3047 -0.0487 0.072 Uiso 1 1 calc GR . . .
O9 O 0.9448(4) 0.2576(5) 0.4853(3) 0.0670(14) Uani 1 1 d . . . .
N1 N 0.8853(5) 0.2301(5) 0.4394(4) 0.0504(14) Uani 1 1 d . . . .
C41 C 0.9334(7) 0.1260(6) 0.4173(5) 0.0609(19) Uani 1 1 d . . . .
H41 H 1.0084 0.0759 0.4314 0.073 Uiso 1 1 calc R . . .
C42 C 0.8715(9) 0.0947(8) 0.3741(6) 0.077(2) Uani 1 1 d . . . .
H42 H 0.9037 0.0215 0.3585 0.092 Uiso 1 1 calc R . . .
C43 C 0.7642(9) 0.1665(9) 0.3530(5) 0.078(3) Uani 1 1 d . . . .
H43 H 0.7212 0.1433 0.3238 0.094 Uiso 1 1 calc R . . .
C44 C 0.7194(8) 0.2728(7) 0.3746(5) 0.072(2) Uani 1 1 d . . . .
H44 H 0.6458 0.3249 0.3590 0.086 Uiso 1 1 calc R . . .
C45 C 0.7812(6) 0.3037(6) 0.4190(5) 0.0587(19) Uani 1 1 d . . . .
H45 H 0.7502 0.3767 0.4349 0.070 Uiso 1 1 calc R . . .
O6 O 0.7448(4) 0.6182(4) 0.2885(3) 0.0531(12) Uani 1 1 d . . . .
H6A H 0.8204 0.5819 0.2747 0.064 Uiso 1 1 d R . . .
O2 O 0.6829(3) -0.1651(3) 0.3098(3) 0.0431(10) Uani 1 1 d . . . .
H2 H 0.6144 -0.1255 0.3267 0.052 Uiso 1 1 d R . . .
O10 O 0.1911(4) 0.7654(4) 0.3521(3) 0.0499(11) Uani 1 1 d . . . .
H10D H 0.1364 0.7565 0.4010 0.060 Uiso 1 1 d R . . .
H10E H 0.2469 0.7006 0.3576 0.060 Uiso 1 1 d R . . .
O7 O 0.9726(3) 0.4763(3) 0.2414(3) 0.0438(10) Uani 1 1 d . . . .
H7 H 0.9870 0.4595 0.2954 0.053 Uiso 1 1 d R . . .
O1 O 1.0670(3) -0.0957(3) 0.2148(3) 0.0424(10) Uani 1 1 d . . . .
H1 H 1.1111 -0.1504 0.2491 0.051 Uiso 1 1 d R . . .
O11 O 0.7585(4) 0.0384(4) 0.6430(4) 0.0699(15) Uani 1 1 d . . . .
H11A H 0.7649 0.1055 0.6539 0.084 Uiso 1 1 d R . . .
H11B H 0.7753 -0.0177 0.6983 0.084 Uiso 1 1 d R . . .
O3 O 0.4605(3) -0.0301(3) 0.3714(3) 0.0417(10) Uani 1 1 d . . . .
H3 H 0.3953 -0.0445 0.3728 0.050 Uiso 1 1 d R . . .
O8 O 1.1502(3) 0.0888(3) 0.1985(3) 0.0452(11) Uani 1 1 d . . . .
H8A H 1.1306 0.0277 0.1976 0.054 Uiso 1 1 d R . . .
O4 O 0.2989(4) 0.3584(3) 0.4132(3) 0.0451(10) Uani 1 1 d . . . .
H4 H 0.2312 0.3806 0.4431 0.054 Uiso 1 1 d R . . .
O5 O 0.3593(3) 0.5574(3) 0.3809(3) 0.0415(10) Uani 1 1 d . . . .
H5 H 0.3365 0.4988 0.3913 0.050 Uiso 1 1 d R . . .
O12 O 0.0363(8) 0.4349(9) 0.4060(8) 0.053(3) Uani 0.5 1 d . P A 2
O13 O 0.0740(11) 0.4251(11) 0.4483(9) 0.079(4) Uani 0.5 1 d . P B 1
H12A H 0.0440 0.3670 0.4454 0.095 Uiso 1 1 d R . . .
H12B H -0.0124 0.4789 0.4411 0.095 Uiso 1 1 d R . . .

loop_
_atom_site_aniso_label
_atom_site_aniso_U_11
_atom_site_aniso_U_22
_atom_site_aniso_U_33
_atom_site_aniso_U_23
_atom_site_aniso_U_13
_atom_site_aniso_U_12
C1 0.037(3) 0.033(3) 0.036(3) -0.014(2) -0.009(3) -0.010(2)
C2 0.032(3) 0.034(3) 0.039(3) -0.013(3) -0.010(3) -0.010(2)
C3 0.038(3) 0.029(3) 0.039(3) -0.008(2) -0.008(3) -0.011(2)
C4 0.040(3) 0.030(3) 0.035(3) -0.010(2) -0.005(3) -0.014(3)
C5 0.033(3) 0.032(3) 0.037(3) -0.012(2) -0.008(3) -0.009(2)
C6 0.032(3) 0.035(3) 0.035(3) -0.009(2) -0.009(3) -0.007(2)
C7 0.041(3) 0.037(3) 0.051(4) -0.009(3) -0.015(3) -0.011(3)
C8 0.029(3) 0.035(3) 0.038(3) -0.008(3) -0.006(3) -0.010(2)
C9 0.044(4) 0.046(4) 0.050(4) -0.016(3) -0.017(3) -0.010(3)
C10 0.066(5) 0.071(5) 0.060(5) -0.033(4) -0.020(4) -0.011(4)
C11 0.028(3) 0.034(3) 0.038(3) -0.010(3) -0.006(2) -0.010(2)
C12 0.035(3) 0.031(3) 0.043(4) -0.008(3) -0.010(3) -0.012(2)
C13 0.033(3) 0.036(3) 0.040(4) -0.009(3) -0.010(3) -0.013(2)
C14 0.031(3) 0.040(3) 0.031(3) -0.011(3) -0.007(2) -0.011(2)
C15 0.030(3) 0.035(3) 0.041(4) -0.012(3) -0.013(3) -0.010(2)
C16 0.032(3) 0.033(3) 0.038(3) -0.007(3) -0.009(3) -0.009(2)
C17 0.043(4) 0.048(4) 0.045(4) -0.010(3) -0.008(3) -0.013(3)
C18 0.035(3) 0.033(3) 0.044(4) -0.011(3) -0.012(3) -0.009(2)
C19 0.045(4) 0.041(3) 0.049(4) -0.004(3) -0.021(3) -0.010(3)
C20 0.067(5) 0.049(4) 0.076(5) 0.002(4) -0.035(4) -0.012(4)
C21 0.035(3) 0.025(3) 0.043(4) -0.008(2) -0.011(3) -0.010(2)
C22 0.031(3) 0.028(3) 0.044(4) -0.013(3) -0.005(3) -0.009(2)
C23 0.037(3) 0.029(3) 0.048(4) -0.017(3) -0.007(3) -0.012(2)
C24 0.034(3) 0.041(3) 0.048(4) -0.021(3) -0.008(3) -0.017(3)
C25 0.030(3) 0.027(3) 0.048(4) -0.011(3) -0.009(3) -0.010(2)
C26 0.034(3) 0.037(3) 0.037(3) -0.013(3) -0.008(3) -0.009(2)
C27 0.050(4) 0.048(4) 0.053(4) -0.022(3) -0.005(3) -0.020(3)
C28 0.031(3) 0.033(3) 0.046(4) -0.015(3) -0.008(3) -0.009(2)
C29 0.038(3) 0.041(3) 0.047(4) -0.005(3) -0.011(3) -0.008(3)
C30 0.043(4) 0.045(4) 0.065(5) -0.003(3) -0.012(3) -0.010(3)
C31 0.030(3) 0.032(3) 0.035(3) -0.007(2) -0.005(2) -0.011(2)
C32 0.040(3) 0.033(3) 0.039(3) -0.017(3) -0.008(3) -0.014(3)
C33 0.029(3) 0.037(3) 0.033(3) -0.007(2) -0.006(2) -0.011(2)
C34 0.031(3) 0.027(3) 0.039(3) -0.007(2) -0.011(3) -0.006(2)
C35 0.034(3) 0.030(3) 0.032(3) -0.009(2) -0.005(2) -0.013(2)
C36 0.039(3) 0.035(3) 0.032(3) -0.010(2) -0.011(3) -0.014(3)
C37 0.043(4) 0.048(4) 0.049(4) -0.012(3) -0.020(3) -0.016(3)
C38 0.032(3) 0.031(3) 0.034(3) -0.010(2) -0.009(2) -0.006(2)
C39 0.044(3) 0.037(3) 0.038(3) -0.014(3) -0.011(3) -0.012(3)
C40 0.056(4) 0.048(4) 0.046(4) -0.014(3) -0.010(3) -0.019(3)
O9 0.058(3) 0.101(4) 0.058(3) -0.028(3) -0.009(2) -0.036(3)
N1 0.054(3) 0.062(4) 0.042(3) -0.018(3) -0.010(3) -0.019(3)
C41 0.060(5) 0.053(4) 0.055(5) -0.010(4) 0.003(4) -0.012(4)
C42 0.101(7) 0.065(5) 0.070(6) -0.028(4) 0.011(5) -0.042(5)
C43 0.117(8) 0.099(7) 0.044(5) -0.016(4) -0.016(5) -0.064(6)
C44 0.088(6) 0.074(5) 0.063(5) -0.004(4) -0.034(5) -0.033(5)
C45 0.054(4) 0.047(4) 0.078(5) -0.018(4) -0.019(4) -0.010(3)
O6 0.034(2) 0.056(3) 0.086(4) -0.038(2) -0.008(2) -0.016(2)
O2 0.038(2) 0.034(2) 0.054(3) -0.0089(19) -0.005(2) -0.0110(18)
O10 0.050(3) 0.042(2) 0.056(3) -0.010(2) -0.009(2) -0.013(2)
O7 0.050(2) 0.042(2) 0.049(3) -0.0148(19) -0.021(2) -0.0120(19)
O1 0.034(2) 0.040(2) 0.055(3) -0.0087(19) -0.019(2) -0.0061(18)
O11 0.083(4) 0.061(3) 0.082(4) -0.012(3) -0.026(3) -0.036(3)
O3 0.043(2) 0.037(2) 0.051(3) -0.0070(19) -0.012(2) -0.0189(18)
O8 0.042(2) 0.036(2) 0.060(3) -0.010(2) -0.021(2) -0.0070(19)
O4 0.044(2) 0.046(2) 0.045(3) -0.023(2) 0.003(2) -0.0114(19)
O5 0.038(2) 0.040(2) 0.050(3) -0.0168(19) 0.0011(19) -0.0185(18)
O12 0.032(5) 0.047(6) 0.079(9) -0.025(5) -0.019(5) 0.004(4)
O13 0.058(8) 0.058(7) 0.117(12) -0.005(7) -0.023(7) -0.020(6)

loop_
_atom_type_symbol
_atom_type_description
_atom_type_scat_dispersion_real
_atom_type_scat_dispersion_imag
_atom_type_scat_source
C C 0.0033 0.0016 'International Tables Vol C Tables 4.2.6.8 and 6.1.1.4'
H H 0.0000 0.0000 'International Tables Vol C Tables 4.2.6.8 and 6.1.1.4'
N N 0.0061 0.0033 'International Tables Vol C Tables 4.2.6.8 and 6.1.1.4'
O O 0.0106 0.0060 'International Tables Vol C Tables 4.2.6.8 and 6.1.1.4'

loop_
_geom_angle_atom_site_label_1
_geom_angle_atom_site_label_2
_geom_angle_atom_site_label_3
_geom_angle
C2 C1 C38 122.5(5)
C6 C1 C2 116.6(5)
C6 C1 C38 120.9(5)
C3 C2 C1 122.0(5)
O1 C2 C1 117.6(5)
O1 C2 C3 120.3(5)
C2 C3 C7 120.4(5)
C4 C3 C2 118.2(5)
C4 C3 C7 121.4(5)
C3 C4 C5 122.0(5)
O2 C4 C3 118.7(5)
O2 C4 C5 119.3(5)
C4 C5 C8 120.9(5)
C6 C5 C4 117.2(5)
C6 C5 C8 121.9(5)
C5 C6 C1 123.9(5)
C5 C8 C9 112.4(5)
C5 C8 C11 110.6(4)
C11 C8 C9 113.0(4)
C10 C9 C8 113.2(5)
C12 C11 C8 121.4(5)
C12 C11 C16 117.3(5)
C16 C11 C8 121.3(5)
C11 C12 C13 123.0(5)
C11 C12 O3 120.3(5)
O3 C12 C13 116.7(5)
C12 C13 C17 121.7(5)
C14 C13 C12 116.9(5)
C14 C13 C17 121.3(5)
C15 C14 C13 122.5(5)
O4 C14 C13 118.0(5)
O4 C14 C15 119.4(5)
C14 C15 C16 117.9(5)
C14 C15 C18 121.1(5)
C16 C15 C18 121.0(5)
C15 C16 C11 122.4(5)
C15 C18 C19 112.9(5)
C21 C18 C15 111.3(4)
C21 C18 C19 112.5(5)
C20 C19 C18 112.8(5)
C22 C21 C18 121.8(5)
C26 C21 C18 121.9(5)
C26 C21 C22 116.3(5)
C23 C22 C21 121.9(5)
C23 C22 O5 119.0(5)
O5 C22 C21 119.1(5)
C22 C23 C27 120.2(5)
C24 C23 C22 119.1(5)
C24 C23 C27 120.7(5)
C23 C24 C25 121.7(5)
C23 C24 O6 118.3(5)
O6 C24 C25 120.0(5)
C24 C25 C28 120.9(5)
C26 C25 C24 117.2(5)
C26 C25 C28 121.9(5)
C25 C26 C21 123.7(5)
C25 C28 C29 112.9(5)
C31 C28 C25 112.4(5)
C31 C28 C29 111.5(5)
C30 C29 C28 113.0(5)
C32 C31 C28 122.3(5)
C32 C31 C36 117.0(5)
C36 C31 C28 120.8(5)
C31 C32 C33 122.4(5)
O7 C32 C31 118.7(5)
O7 C32 C33 118.9(5)
C32 C33 C34 117.8(5)
C32 C33 C37 121.3(5)
C34 C33 C37 120.9(5)
C35 C34 C33 121.8(5)
O8 C34 C33 117.5(5)
O8 C34 C35 120.7(5)
C34 C35 C36 118.1(5)
C34 C35 C38 121.8(5)
C36 C35 C38 120.1(5)
C35 C36 C31 122.9(5)
C1 C38 C35 111.8(4)
C1 C38 C39 111.7(4)
C35 C38 C39 112.4(4)
C40 C39 C38 112.8(5)
O9 N1 C41 117.6(6)
C45 N1 O9 120.0(6)
C45 N1 C41 122.4(6)
N1 C41 C42 118.2(7)
C43 C42 C41 121.3(8)
C42 C43 C44 118.9(8)
C43 C44 C45 119.8(8)
N1 C45 C44 119.4(7)

loop_
_geom_bond_atom_site_label_1
_geom_bond_atom_site_label_2
_geom_bond_distance
C1 C2 1.409(8)
C1 C6 1.392(7)
C1 C38 1.515(8)
C2 C3 1.398(8)
C2 O1 1.370(6)
C3 C4 1.390(7)
C3 C7 1.516(8)
C4 C5 1.406(7)
C4 O2 1.385(7)
C5 C6 1.381(8)
C5 C8 1.519(7)
C8 C9 1.540(8)
C8 C11 1.527(7)
C9 C10 1.522(9)
C11 C12 1.384(8)
C11 C16 1.399(7)
C12 C13 1.412(8)
C12 O3 1.397(6)
C13 C14 1.395(8)
C13 C17 1.484(8)
C14 C15 1.391(8)
C14 O4 1.389(6)
C15 C16 1.397(7)
C15 C18 1.525(8)
C18 C19 1.530(8)
C18 C21 1.509(7)
C19 C20 1.518(9)
C21 C22 1.412(8)
C21 C26 1.390(8)
C22 C23 1.384(7)
C22 O5 1.390(6)
C23 C24 1.379(8)
C23 C27 1.538(8)
C24 C25 1.399(8)
C24 O6 1.382(6)
C25 C26 1.389(7)
C25 C28 1.518(8)
C28 C29 1.546(8)
C28 C31 1.517(7)
C29 C30 1.520(8)
C31 C32 1.390(7)
C31 C36 1.404(7)
C32 C33 1.403(7)
C32 O7 1.386(6)
C33 C34 1.407(7)
C33 C37 1.497(7)
C34 C35 1.384(7)
C34 O8 1.372(6)
C35 C36 1.390(7)
C35 C38 1.532(7)
C38 C39 1.537(8)
C39 C40 1.510(8)
O9 N1 1.342(7)
N1 C41 1.350(8)
N1 C45 1.337(8)
C41 C42 1.365(11)
C42 C43 1.364(12)
C43 C44 1.372(11)
C44 C45 1.374(10)
